data_2210453
loop_
_publ_author_name
Rajnikant
Dinesh
'Rajinder K. Bamzai'
'Tej K. Razdan'
'D. Singh'

_publ_section_title
;
 4-[4-(<i>n</i>-Decyloxy)benzylideneamino]benzonitrile
;
_journal_coeditor_code YM2008
_journal_issue 9
_journal_name_full 'Acta Crystallographica Section E'
_journal_page_first o3662
_journal_page_last o3663
_journal_paper_doi 10.1107/S160053680602931X
_journal_volume 62
_journal_year 2006
_chemical_formula_iupac 'C24 H30 N2 O'
_chemical_formula_moiety 'C24 H30 N2 O'
_chemical_formula_sum 'C24 H30 N2 O'
_chemical_formula_weight 362.50
_chemical_melting_point 523
_chemical_name_common 4-cyano-N-[4-n-decyloxy-benzylidene]aniline
_chemical_name_systematic
;
4-[4-(n-Decyloxy)benzylideneamino]benzonitrile
;
_space_group_IT_number 2
_symmetry_cell_setting triclinic
_symmetry_space_group_name_Hall '-P 1'
_symmetry_space_group_name_H-M 'P -1'
_atom_sites_solution_hydrogens geom
_atom_sites_solution_primary direct
_atom_sites_solution_secondary difmap
_audit_creation_method SHELXL97
_cell_angle_alpha 101.56(2)
_cell_angle_beta 91.68(3)
_cell_angle_gamma 103.69(2)
_cell_formula_units_Z 2
_cell_length_a 8.564(4)
_cell_length_b 9.571(2)
_cell_length_c 14.114(3)
_cell_measurement_reflns_used 25
_cell_measurement_temperature 295(2)
_cell_measurement_theta_max 13.54
_cell_measurement_theta_min 6.22
_cell_volume 1097.6(6)
_computing_cell_refinement 'CAD-4 Software'
_computing_data_collection 'CAD-4 Software (Enraf--Nonius, 1989)'
_computing_data_reduction 'CAD-4 Software'
_computing_molecular_graphics 'ORTEP-3 for Windows (Farrugia, 1997)'
_computing_publication_material 'PARST95 (Nardelli, 1995) and PLATON (Spek, 2003)'
_computing_structure_refinement 'SHELXL97 (Sheldrick, 1997)'
_computing_structure_solution 'SHELXS97 (Sheldrick, 1997)'
_diffrn_ambient_temperature 295(2)
_diffrn_measured_fraction_theta_full 0.999
_diffrn_measured_fraction_theta_max 0.999
_diffrn_measurement_device_type 'Enraf--Nonius CAD-4'
_diffrn_measurement_method \w/2\q
_diffrn_radiation_monochromator graphite
_diffrn_radiation_source 'fine-focus sealed tube'
_diffrn_radiation_type MoK\a
_diffrn_radiation_wavelength 0.71073
_diffrn_reflns_av_R_equivalents 0.0112
_diffrn_reflns_av_sigmaI/netI 0.0360
_diffrn_reflns_limit_h_max 10
_diffrn_reflns_limit_h_min 0
_diffrn_reflns_limit_k_max 11
_diffrn_reflns_limit_k_min -11
_diffrn_reflns_limit_l_max 16
_diffrn_reflns_limit_l_min -16
_diffrn_reflns_number 3886
_diffrn_reflns_theta_full 24.97
_diffrn_reflns_theta_max 24.97
_diffrn_reflns_theta_min 2.24
_diffrn_standards_decay_% <2
_diffrn_standards_interval_count 100
_diffrn_standards_interval_time 60
_diffrn_standards_number 2
_exptl_absorpt_coefficient_mu 0.067
_exptl_absorpt_correction_type none
_exptl_crystal_colour Yellow
_exptl_crystal_density_diffrn 1.097
_exptl_crystal_density_method 'not measured'
_exptl_crystal_description plate
_exptl_crystal_F_000 392
_exptl_crystal_size_max 0.4
_exptl_crystal_size_mid 0.3
_exptl_crystal_size_min 0.1
_refine_diff_density_max 0.107
_refine_diff_density_min -0.153
_refine_ls_extinction_method none
_refine_ls_goodness_of_fit_ref 1.009
_refine_ls_hydrogen_treatment constr
_refine_ls_matrix_type full
_refine_ls_number_parameters 244
_refine_ls_number_reflns 3853
_refine_ls_number_restraints 0
_refine_ls_restrained_S_all 1.009
_refine_ls_R_factor_all 0.1099
_refine_ls_R_factor_gt 0.0422
_refine_ls_shift/su_max 0.000
_refine_ls_shift/su_mean 0.000
_refine_ls_structure_factor_coef Fsqd
_refine_ls_weighting_details 'calc w = 1/[\s^2^(Fo^2^)+(0.0581P)^2^+0.0582P] where P=(Fo^2^+2Fc^2^)/3'
_refine_ls_weighting_scheme calc
_refine_ls_wR_factor_gt 0.1062
_refine_ls_wR_factor_ref 0.1324
_reflns_number_gt 1960
_reflns_number_total 3859
_reflns_threshold_expression I>2\s(I)
_cod_data_source_file ym2008.cif
_cod_data_source_block I
_cod_depositor_comments
;
The following automatic conversions were performed:
'_symmetry_cell_setting' value 'Triclinic' changed to 'triclinic'
according to '/home/saulius/struct/CIF-dictionaries/cif_core.dic'
dictionary named 'cif_core.dic' version 2.4.1 from
2010-06-29.

'_geom_torsion_publ_flag' value 'Yes' changed to 'yes'
according to '/home/saulius/struct/CIF-dictionaries/cif_core.dic'
dictionary named 'cif_core.dic' version 2.4.1 from 2010-06-29 (2 times).

Automatic conversion script
Id: cif_fix_enum 1527 2010-12-29 10:47:43Z saulius 

The following automatic conversions were performed:

'_symmetry_cell_setting' value 'Triclinic' changed to 'triclinic'
according to /home/saulius/struct/CIF-dictionaries/cif_core.dic
dictionary named 'cif_core.dic' version 2.4.1 from
2010-06-29.

'_geom_torsion_publ_flag' value 'Yes' changed to 'yes'
according to /home/saulius/struct/CIF-dictionaries/cif_core.dic
dictionary named 'cif_core.dic' version 2.4.1 from 2010-06-29 (2
times).

Automatic conversion script
Id: cif_fix_values 1715 2011-07-08 13:25:40Z adriana 
;
_cod_database_code 2210453
_cod_database_fobs_code 2210453

loop_
_symmetry_equiv_pos_as_xyz
'x, y, z'
'-x, -y, -z'

loop_
_atom_site_type_symbol
_atom_site_label
_atom_site_fract_x
_atom_site_fract_y
_atom_site_fract_z
_atom_site_U_iso_or_equiv
_atom_site_adp_type
_atom_site_calc_flag
_atom_site_refinement_flags
_atom_site_occupancy
O O1 0.10737(15) 0.73577(13) 0.52427(9) 0.0673(4) Uani d . 1
N N1 0.8487(2) -0.0469(3) -0.08978(14) 0.1108(8) Uani d . 1
N N2 0.5411(2) 0.38058(17) 0.26221(11) 0.0665(4) Uani d . 1
C C1 0.6056(2) 0.2945(2) 0.18759(13) 0.0630(5) Uani d . 1
C C2 0.7279(2) 0.2336(2) 0.21210(14) 0.0674(5) Uani d . 1
H H2 0.7654 0.2507 0.2769 0.081 Uiso calc R 1
C C3 0.7962(2) 0.1480(2) 0.14290(14) 0.0699(6) Uani d . 1
H H3 0.8774 0.1068 0.1612 0.084 Uiso calc R 1
C C4 0.7428(3) 0.1238(2) 0.04616(15) 0.0726(6) Uani d . 1
C C5 0.6260(3) 0.1906(3) 0.02079(15) 0.0980(8) Uani d . 1
H H5 0.5924 0.1780 -0.0443 0.118 Uiso calc R 1
C C6 0.5589(3) 0.2753(3) 0.09035(15) 0.0910(7) Uani d . 1
H H6 0.4812 0.3201 0.0718 0.109 Uiso calc R 1
C C7 0.3930(3) 0.3813(2) 0.25258(13) 0.0663(5) Uani d . 1
H H7 0.3305 0.3213 0.1979 0.080 Uiso calc R 1
C C8 0.3165(2) 0.47137(19) 0.32289(13) 0.0574(5) Uani d . 1
C C9 0.3985(2) 0.5564(2) 0.40956(13) 0.0602(5) Uani d . 1
H H9 0.5054 0.5564 0.4235 0.072 Uiso calc R 1
C C10 0.3238(2) 0.64020(19) 0.47483(13) 0.0614(5) Uani d . 1
H H10 0.3801 0.6945 0.5331 0.074 Uiso calc R 1
C C11 0.1660(2) 0.64530(19) 0.45542(13) 0.0559(5) Uani d . 1
C C12 0.0813(2) 0.5602(2) 0.36999(14) 0.0652(5) Uani d . 1
H H12 -0.0254 0.5606 0.3562 0.078 Uiso calc R 1
C C13 0.1574(2) 0.4742(2) 0.30519(14) 0.0669(5) Uani d . 1
H H13 0.0999 0.4168 0.2481 0.080 Uiso calc R 1
C C14 -0.0511(2) 0.75415(19) 0.50652(14) 0.0624(5) Uani d . 1
H H14A -0.1304 0.6615 0.5019 0.075 Uiso calc R 1
H H14B -0.0594 0.7858 0.4459 0.075 Uiso calc R 1
C C15 -0.0816(2) 0.8678(2) 0.58897(14) 0.0626(5) Uani d . 1
H H15A 0.0011 0.9584 0.5941 0.075 Uiso calc R 1
H H15B -0.0729 0.8343 0.6489 0.075 Uiso calc R 1
C C16 -0.2454(2) 0.8994(2) 0.57755(13) 0.0639(5) Uani d . 1
H H16A -0.2513 0.9382 0.5194 0.077 Uiso calc R 1
H H16B -0.3274 0.8075 0.5683 0.077 Uiso calc R 1
C C17 -0.2834(2) 1.0063(2) 0.66178(13) 0.0659(5) Uani d . 1
H H17A -0.2006 1.0978 0.6711 0.079 Uiso calc R 1
H H17B -0.2772 0.9672 0.7197 0.079 Uiso calc R 1
C C18 -0.4459(2) 1.0405(2) 0.65239(12) 0.0642(5) Uani d . 1
H H18A -0.4490 1.0880 0.5980 0.077 Uiso calc R 1
H H18B -0.5287 0.9487 0.6378 0.077 Uiso calc R 1
C C19 -0.4853(2) 1.1380(2) 0.74169(13) 0.0671(5) Uani d . 1
H H19A -0.4812 1.0901 0.7958 0.080 Uiso calc R 1
H H19B -0.4019 1.2293 0.7561 0.080 Uiso calc R 1
C C20 -0.6465(2) 1.1749(2) 0.73569(14) 0.0721(6) Uani d . 1
H H20A -0.7294 1.0840 0.7148 0.086 Uiso calc R 1
H H20B -0.6466 1.2324 0.6864 0.086 Uiso calc R 1
C C21 -0.6903(3) 1.2596(2) 0.82947(15) 0.0806(6) Uani d . 1
H H21A -0.6868 1.2034 0.8792 0.097 Uiso calc R 1
H H21B -0.6088 1.3517 0.8493 0.097 Uiso calc R 1
C C22 -0.8509(3) 1.2931(3) 0.8254(2) 0.1192(10) Uani d . 1
H H22A -0.9319 1.2015 0.8022 0.143 Uiso calc R 1
H H22B -0.8524 1.3537 0.7780 0.143 Uiso calc R 1
C C23 -0.8982(4) 1.3707(3) 0.9200(2) 0.1575(14) Uani d . 1
H H23A -1.0029 1.3878 0.9102 0.236 Uiso calc R 1
H H23B -0.8208 1.4630 0.9431 0.236 Uiso calc R 1
H H23C -0.9010 1.3104 0.9671 0.236 Uiso calc R 1
C C24 0.8051(3) 0.0299(3) -0.02849(16) 0.0863(7) Uani d . 1

loop_
_atom_site_aniso_label
_atom_site_aniso_U_11
_atom_site_aniso_U_22
_atom_site_aniso_U_33
_atom_site_aniso_U_12
_atom_site_aniso_U_13
_atom_site_aniso_U_23
O1 0.0560(8) 0.0726(9) 0.0734(9) 0.0272(7) 0.0032(6) 0.0027(7)
N1 0.0980(15) 0.1484(19) 0.0792(13) 0.0595(14) -0.0027(11) -0.0248(13)
N2 0.0680(11) 0.0733(11) 0.0599(10) 0.0275(9) 0.0099(8) 0.0059(8)
C1 0.0599(12) 0.0690(12) 0.0586(13) 0.0193(10) 0.0068(10) 0.0060(10)
C2 0.0631(13) 0.0786(13) 0.0569(12) 0.0191(11) 0.0042(10) 0.0042(10)
C3 0.0607(13) 0.0828(14) 0.0661(13) 0.0243(11) 0.0066(10) 0.0078(11)
C4 0.0655(13) 0.0851(15) 0.0619(13) 0.0242(11) 0.0077(10) -0.0036(11)
C5 0.1043(18) 0.144(2) 0.0531(13) 0.0646(18) -0.0006(12) -0.0010(14)
C6 0.0971(17) 0.1252(19) 0.0620(14) 0.0602(15) 0.0038(12) 0.0079(13)
C7 0.0707(14) 0.0657(12) 0.0585(12) 0.0191(11) 0.0023(10) 0.0022(10)
C8 0.0571(12) 0.0559(11) 0.0592(11) 0.0154(9) 0.0038(9) 0.0109(10)
C9 0.0511(11) 0.0665(12) 0.0630(12) 0.0184(10) 0.0015(9) 0.0094(10)
C10 0.0554(12) 0.0643(12) 0.0617(12) 0.0199(10) -0.0004(9) 0.0015(10)
C11 0.0532(12) 0.0529(11) 0.0634(12) 0.0184(9) 0.0048(9) 0.0102(10)
C12 0.0536(12) 0.0685(12) 0.0738(13) 0.0212(10) -0.0040(10) 0.0095(11)
C13 0.0623(13) 0.0691(13) 0.0634(12) 0.0178(10) -0.0059(10) 0.0001(10)
C14 0.0541(12) 0.0613(12) 0.0746(13) 0.0208(10) 0.0043(9) 0.0132(10)
C15 0.0571(12) 0.0593(11) 0.0718(13) 0.0181(9) 0.0058(9) 0.0103(10)
C16 0.0579(12) 0.0677(12) 0.0665(12) 0.0225(10) 0.0055(9) 0.0071(10)
C17 0.0647(13) 0.0699(13) 0.0647(12) 0.0242(10) 0.0044(10) 0.0091(10)
C18 0.0643(13) 0.0698(12) 0.0596(12) 0.0233(10) 0.0059(9) 0.0086(10)
C19 0.0676(13) 0.0690(12) 0.0636(12) 0.0243(11) 0.0042(10) 0.0031(10)
C20 0.0714(14) 0.0809(14) 0.0680(13) 0.0301(11) 0.0115(10) 0.0112(11)
C21 0.0840(16) 0.0798(14) 0.0799(15) 0.0325(12) 0.0177(12) 0.0054(12)
C22 0.105(2) 0.143(2) 0.130(2) 0.0734(19) 0.0340(17) 0.0224(19)
C23 0.149(3) 0.139(3) 0.188(3) 0.063(2) 0.086(2) -0.001(2)
C24 0.0745(15) 0.1109(18) 0.0682(14) 0.0343(14) 0.0011(12) -0.0062(14)

loop_
_atom_type_symbol
_atom_type_description
_atom_type_scat_dispersion_real
_atom_type_scat_dispersion_imag
_atom_type_scat_source
C C 0.0033 0.0016 'International Tables Vol C Tables 4.2.6.8 and 6.1.1.4'
H H 0.0000 0.0000 'International Tables Vol C Tables 4.2.6.8 and 6.1.1.4'
N N 0.0061 0.0033 'International Tables Vol C Tables 4.2.6.8 and 6.1.1.4'
O O 0.0106 0.0060 'International Tables Vol C Tables 4.2.6.8 and 6.1.1.4'

loop_
_geom_angle_atom_site_label_1
_geom_angle_atom_site_label_2
_geom_angle_atom_site_label_3
_geom_angle
_geom_angle_publ_flag
C11 O1 C14 118.72(15) ?
C7 N2 C1 118.90(17) y
C2 C1 C6 118.03(18) ?
C2 C1 N2 118.67(17) y
C6 C1 N2 123.18(19) y
C1 C2 C3 121.76(19) ?
C1 C2 H2 119.1 ?
C3 C2 H2 119.1 ?
C2 C3 C4 119.4(2) ?
C2 C3 H3 120.3 ?
C4 C3 H3 120.3 ?
C5 C4 C3 119.00(19) ?
C5 C4 C24 119.4(2) ?
C3 C4 C24 121.6(2) ?
C6 C5 C4 120.9(2) ?
C6 C5 H5 119.5 ?
C4 C5 H5 119.5 ?
C5 C6 C1 120.7(2) ?
C5 C6 H6 119.6 ?
C1 C6 H6 119.6 ?
N2 C7 C8 123.32(18) ?
N2 C7 H7 118.3 ?
C8 C7 H7 118.3 ?
C13 C8 C9 117.69(17) ?
C13 C8 C7 120.48(18) ?
C9 C8 C7 121.83(18) ?
C10 C9 C8 120.80(18) ?
C10 C9 H9 119.6 ?
C8 C9 H9 119.6 ?
C9 C10 C11 121.10(18) ?
C9 C10 H10 119.4 ?
C11 C10 H10 119.4 ?
O1 C11 C12 125.45(17) ?
O1 C11 C10 115.50(17) ?
C12 C11 C10 119.04(17) ?
C11 C12 C13 119.30(18) ?
C11 C12 H12 120.3 ?
C13 C12 H12 120.3 ?
C8 C13 C12 122.02(18) ?
C8 C13 H13 119.0 ?
C12 C13 H13 119.0 ?
O1 C14 C15 108.26(15) ?
O1 C14 H14A 110.0 ?
C15 C14 H14A 110.0 ?
O1 C14 H14B 110.0 ?
C15 C14 H14B 110.0 ?
H14A C14 H14B 108.4 ?
C14 C15 C16 113.31(16) ?
C14 C15 H15A 108.9 ?
C16 C15 H15A 108.9 ?
C14 C15 H15B 108.9 ?
C16 C15 H15B 108.9 ?
H15A C15 H15B 107.7 ?
C17 C16 C15 114.54(16) ?
C17 C16 H16A 108.6 ?
C15 C16 H16A 108.6 ?
C17 C16 H16B 108.6 ?
C15 C16 H16B 108.6 ?
H16A C16 H16B 107.6 ?
C16 C17 C18 115.79(16) ?
C16 C17 H17A 108.3 ?
C18 C17 H17A 108.3 ?
C16 C17 H17B 108.3 ?
C18 C17 H17B 108.3 ?
H17A C17 H17B 107.4 ?
C19 C18 C17 114.17(15) ?
C19 C18 H18A 108.7 ?
C17 C18 H18A 108.7 ?
C19 C18 H18B 108.7 ?
C17 C18 H18B 108.7 ?
H18A C18 H18B 107.6 ?
C20 C19 C18 116.04(16) ?
C20 C19 H19A 108.3 ?
C18 C19 H19A 108.3 ?
C20 C19 H19B 108.3 ?
C18 C19 H19B 108.3 ?
H19A C19 H19B 107.4 ?
C19 C20 C21 114.91(17) ?
C19 C20 H20A 108.5 ?
C21 C20 H20A 108.5 ?
C19 C20 H20B 108.5 ?
C21 C20 H20B 108.5 ?
H20A C20 H20B 107.5 ?
C22 C21 C20 115.49(19) ?
C22 C21 H21A 108.4 ?
C20 C21 H21A 108.4 ?
C22 C21 H21B 108.4 ?
C20 C21 H21B 108.4 ?
H21A C21 H21B 107.5 ?
C21 C22 C23 115.5(2) ?
C21 C22 H22A 108.4 ?
C23 C22 H22A 108.4 ?
C21 C22 H22B 108.4 ?
C23 C22 H22B 108.4 ?
H22A C22 H22B 107.5 ?
C22 C23 H23A 109.5 ?
C22 C23 H23B 109.5 ?
H23A C23 H23B 109.5 ?
C22 C23 H23C 109.5 ?
H23A C23 H23C 109.5 ?
H23B C23 H23C 109.5 ?
N1 C24 C4 177.3(2) ?

loop_
_geom_bond_atom_site_label_1
_geom_bond_atom_site_label_2
_geom_bond_distance
_geom_bond_publ_flag
O1 C11 1.357(2) y
O1 C14 1.431(2) y
N1 C24 1.149(2) y
N2 C7 1.274(2) y
N2 C1 1.412(2) y
C1 C2 1.381(3) ?
C1 C6 1.381(3) ?
C2 C3 1.381(2) ?
C2 H2 0.9300 ?
C3 C4 1.383(3) ?
C3 H3 0.9300 ?
C4 C5 1.382(3) ?
C4 C24 1.443(3) ?
C5 C6 1.373(3) ?
C5 H5 0.9300 ?
C6 H6 0.9300 ?
C7 C8 1.456(2) ?
C7 H7 0.9300 ?
C8 C13 1.385(2) ?
C8 C9 1.390(2) ?
C9 C10 1.372(2) ?
C9 H9 0.9300 ?
C10 C11 1.386(2) ?
C10 H10 0.9300 ?
C11 C12 1.385(2) ?
C12 C13 1.387(2) ?
C12 H12 0.9300 ?
C13 H13 0.9300 ?
C14 C15 1.500(2) ?
C14 H14A 0.9700 ?
C14 H14B 0.9700 ?
C15 C16 1.514(2) ?
C15 H15A 0.9700 ?
C15 H15B 0.9700 ?
C16 C17 1.503(2) ?
C16 H16A 0.9700 ?
C16 H16B 0.9700 ?
C17 C18 1.512(2) ?
C17 H17A 0.9700 ?
C17 H17B 0.9700 ?
C18 C19 1.508(2) ?
C18 H18A 0.9700 ?
C18 H18B 0.9700 ?
C19 C20 1.508(2) ?
C19 H19A 0.9700 ?
C19 H19B 0.9700 ?
C20 C21 1.514(2) ?
C20 H20A 0.9700 ?
C20 H20B 0.9700 ?
C21 C22 1.486(3) ?
C21 H21A 0.9700 ?
C21 H21B 0.9700 ?
C22 C23 1.509(3) ?
C22 H22A 0.9700 ?
C22 H22B 0.9700 ?
C23 H23A 0.9600 ?
C23 H23B 0.9600 ?
C23 H23C 0.9600 ?

loop_
_geom_torsion_atom_site_label_1
_geom_torsion_atom_site_label_2
_geom_torsion_atom_site_label_3
_geom_torsion_atom_site_label_4
_geom_torsion
_geom_torsion_publ_flag
C7 N2 C1 C2 -148.27(19) yes
C7 N2 C1 C6 35.7(3) yes

loop_
_cod_related_entry_id
_cod_related_entry_database
_cod_related_entry_code
1 ChemSpider 30655048
